data_7050758
loop_
_publ_author_name
'Masci, Bernardo'
'Nierlich, Martine'
'Thu\'ery, Pierre'

_publ_section_title
;
 Trigonal versus tetragonal or pentagonal coordination of the uranyl
 ion by hexahomotrioxacalix[3]arenes: solid state and solution
 investigations
;
_journal_issue 1
_journal_name_full 'New Journal of Chemistry'
_journal_page_first 120
_journal_paper_doi 10.1039/b108947c
_journal_volume 26
_journal_year 2002
_chemical_formula_sum 'C40 H57 N O8 U'
_chemical_formula_weight 917.92
_space_group_IT_number 62
_symmetry_cell_setting orthorhombic
_symmetry_space_group_name_Hall '-P 2ac 2n'
_symmetry_space_group_name_H-M 'P n m a'
_atom_sites_solution_hydrogens geom
_atom_sites_solution_primary direct
_atom_sites_solution_secondary difmap
_audit_creation_method SHELXL-97
_cell_angle_alpha 90.00
_cell_angle_beta 90.00
_cell_angle_gamma 90.00
_cell_formula_units_Z 4
_cell_length_a 8.8676(4)
_cell_length_b 17.6548(11)
_cell_length_c 26.4488(14)
_cell_measurement_reflns_used 26957
_cell_measurement_temperature 100(2)
_cell_measurement_theta_max 25.68
_cell_measurement_theta_min 2.77
_cell_volume 4140.7(4)
_computing_cell_refinement 'DENZO-SMN (Otwinowski & Minor, 1997)'
_computing_data_collection 'Kappa-CCD software (Nonius B.V., 1998)'
_computing_data_reduction 'DENZO-SMN (Otwinowski & Minor, 1997)'
_computing_molecular_graphics 'SHELXTL (Sheldrick, 1999)'
_computing_publication_material 'SHELXTL (Sheldrick, 1999)'
_computing_structure_refinement 'SHELXL-97 (Sheldrick, 1997)'
_computing_structure_solution 'SHELXS-97 (Sheldrick, 1990)'
_diffrn_ambient_temperature 100(2)
_diffrn_detector_area_resol_mean 18
_diffrn_measured_fraction_theta_full 0.994
_diffrn_measured_fraction_theta_max 0.994
_diffrn_measurement_device_type 'Nonius Kappa-CCD'
_diffrn_measurement_method '\f scans'
_diffrn_radiation_monochromator graphite
_diffrn_radiation_source 'fine-focus sealed tube'
_diffrn_radiation_type MoK\a
_diffrn_radiation_wavelength 0.71073
_diffrn_reflns_av_R_equivalents 0.1166
_diffrn_reflns_av_sigmaI/netI 0.0575
_diffrn_reflns_limit_h_max 10
_diffrn_reflns_limit_h_min -10
_diffrn_reflns_limit_k_max 21
_diffrn_reflns_limit_k_min -21
_diffrn_reflns_limit_l_max 32
_diffrn_reflns_limit_l_min -32
_diffrn_reflns_number 26957
_diffrn_reflns_theta_full 25.68
_diffrn_reflns_theta_max 25.68
_diffrn_reflns_theta_min 2.77
_diffrn_standards_decay_% 0
_exptl_absorpt_coefficient_mu 3.968
_exptl_absorpt_correction_T_max 0.551
_exptl_absorpt_correction_T_min 0.199
_exptl_absorpt_correction_type empirical
_exptl_absorpt_process_details 'program DELABS from PLATON (Spek, 2000)'
_exptl_crystal_colour 'translucent intense orange'
_exptl_crystal_density_diffrn 1.469
_exptl_crystal_density_meas ?
_exptl_crystal_description platelet
_exptl_crystal_F_000 1832
_exptl_crystal_size_max 0.40
_exptl_crystal_size_mid 0.20
_exptl_crystal_size_min 0.15
_refine_diff_density_max 1.216
_refine_diff_density_min -1.449
_refine_diff_density_rms 0.187
_refine_ls_extinction_method none
_refine_ls_goodness_of_fit_ref 1.051
_refine_ls_hydrogen_treatment mixed
_refine_ls_matrix_type full
_refine_ls_number_parameters 286
_refine_ls_number_reflns 4042
_refine_ls_number_restraints 31
_refine_ls_restrained_S_all 1.059
_refine_ls_R_factor_all 0.0756
_refine_ls_R_factor_gt 0.0584
_refine_ls_shift/su_max 0.001
_refine_ls_shift/su_mean 0.000
_refine_ls_structure_factor_coef Fsqd
_refine_ls_weighting_details 'calc w=1/[\s^2^(Fo^2^)+(0.1092P)^2^+8.2068P] where P=(Fo^2^+2Fc^2^)/3'
_refine_ls_weighting_scheme calc
_refine_ls_wR_factor_gt 0.1494
_refine_ls_wR_factor_ref 0.1662
_reflns_number_gt 3181
_reflns_number_total 4042
_reflns_threshold_expression >2sigma(I)
_cod_data_source_file b108947c.txt
_cod_data_source_block 5
_cod_original_sg_symbol_H-M Pnma
_cod_database_code 7050758

loop_
_symmetry_equiv_pos_as_xyz
'x, y, z'
'-x+1/2, -y, z+1/2'
'-x, y+1/2, -z'
'x+1/2, -y+1/2, -z+1/2'
'-x, -y, -z'
'x-1/2, y, -z-1/2'
'x, -y-1/2, z'
'-x-1/2, y-1/2, z-1/2'

loop_
_atom_site_label
_atom_site_type_symbol
_atom_site_fract_x
_atom_site_fract_y
_atom_site_fract_z
_atom_site_U_iso_or_equiv
_atom_site_adp_type
_atom_site_occupancy
_atom_site_symmetry_multiplicity
_atom_site_calc_flag
_atom_site_refinement_flags
_atom_site_disorder_assembly
_atom_site_disorder_group
U U 0.67664(4) 0.2500 0.381026(14) 0.03573(19) Uani 1 2 d S . .
O1 O 0.7641(8) 0.2500 0.4583(3) 0.0406(17) Uani 1 2 d S . .
O2 O 0.5924(9) 0.1111(3) 0.4415(3) 0.069(2) Uani 1 1 d . . .
O3 O 0.6478(6) 0.1493(3) 0.3327(2) 0.0362(11) Uani 1 1 d . . .
O4 O 0.3974(8) 0.2500 0.2857(3) 0.0353(15) Uani 1 2 d S . .
O5 O 0.8716(10) 0.2500 0.3621(3) 0.062(3) Uani 1 2 d S . .
O6 O 0.4822(8) 0.2500 0.3994(3) 0.0311(14) Uani 1 2 d S . .
C1 C 0.6704(10) 0.2500 0.4977(4) 0.032(2) Uani 1 2 d S . .
C2 C 0.6173(8) 0.1810(4) 0.5184(3) 0.0343(15) Uani 1 1 d . . .
C3 C 0.5250(8) 0.1826(4) 0.5599(3) 0.0333(15) Uani 1 1 d . . .
H3 H 0.4913 0.1369 0.5733 0.040 Uiso 1 1 calc R . .
C4 C 0.4793(12) 0.2500 0.5829(4) 0.036(2) Uani 1 2 d S . .
C5 C 0.3845(15) 0.2500 0.6319(4) 0.045(3) Uani 1 2 d S . .
C6 C 0.234(2) 0.2094(10) 0.6277(8) 0.058(5) Uani 0.50 1 d P . .
C7 C 0.336(2) 0.1624(9) 0.6466(6) 0.047(4) Uani 0.50 1 d P . .
C8 C 0.483(2) 0.2266(9) 0.6755(6) 0.059(5) Uani 0.50 1 d P . .
C9 C 0.6614(8) 0.1097(4) 0.4910(3) 0.0392(17) Uani 1 1 d . . .
H9A H 0.7702 0.1069 0.4878 0.047 Uiso 1 1 calc R . .
H9B H 0.6271 0.0657 0.5097 0.047 Uiso 1 1 calc R . .
C10 C 0.6097(9) 0.0434(4) 0.4118(3) 0.0341(15) Uani 1 1 d . . .
H10A H 0.5869 -0.0009 0.4321 0.041 Uiso 1 1 calc R . .
H10B H 0.7126 0.0392 0.3997 0.041 Uiso 1 1 calc R . .
C11 C 0.5029(8) 0.0487(4) 0.3682(3) 0.0313(15) Uani 1 1 d . . .
C12 C 0.5248(8) 0.1048(4) 0.3316(3) 0.0335(15) Uani 1 1 d . . .
C13 C 0.4153(9) 0.1159(4) 0.2932(3) 0.0347(16) Uani 1 1 d . . .
C14 C 0.2921(8) 0.0672(4) 0.2912(3) 0.0362(16) Uani 1 1 d . . .
H14 H 0.2221 0.0735 0.2653 0.043 Uiso 1 1 calc R . .
C15 C 0.2687(9) 0.0090(4) 0.3264(3) 0.0369(16) Uani 1 1 d . . .
C16 C 0.3757(9) 0.0018(4) 0.3647(3) 0.0351(15) Uani 1 1 d . . .
H16 H 0.3621 -0.0357 0.3890 0.042 Uiso 1 1 calc R . .
C17 C 0.1289(9) -0.0421(5) 0.3227(3) 0.0423(18) Uani 1 1 d . . .
C18 C 0.1357(11) -0.1064(5) 0.3609(4) 0.059(2) Uani 1 1 d . . .
H18A H 0.2273 -0.1345 0.3562 0.089 Uiso 1 1 calc R . .
H18B H 0.0508 -0.1393 0.3562 0.089 Uiso 1 1 calc R . .
H18C H 0.1333 -0.0859 0.3946 0.089 Uiso 1 1 calc R . .
C19 C -0.0139(10) 0.0041(5) 0.3322(3) 0.053(2) Uani 1 1 d . . .
H19A H -0.1004 -0.0285 0.3302 0.079 Uiso 1 1 calc R . .
H19B H -0.0221 0.0432 0.3072 0.079 Uiso 1 1 calc R . .
H19C H -0.0091 0.0266 0.3652 0.079 Uiso 1 1 calc R . .
C20 C 0.1193(12) -0.0747(7) 0.2684(4) 0.067(3) Uani 1 1 d . . .
H20A H 0.2072 -0.1047 0.2616 0.100 Uiso 1 1 calc R . .
H20B H 0.1138 -0.0338 0.2445 0.100 Uiso 1 1 calc R . .
H20C H 0.0308 -0.1057 0.2654 0.100 Uiso 1 1 calc R . .
C21 C 0.4315(8) 0.1820(4) 0.2575(3) 0.0359(16) Uani 1 1 d . . .
H21A H 0.5337 0.1844 0.2445 0.043 Uiso 1 1 d . . .
H21B H 0.3627 0.1767 0.2293 0.043 Uiso 1 1 d . . .
N N 0.1854(11) 0.2500 0.3696(4) 0.043(2) Uani 1 2 d SD . .
H1 H 0.2503 0.2500 0.3441 0.052 Uiso 1 2 d SR . .
H2 H 0.0974 0.2500 0.3533 0.052 Uiso 1 2 d SR . .
C22 C 0.1862(18) 0.1772(6) 0.3936(4) 0.044(4) Uani 0.50 1 d PD . .
C23A C 0.2579(12) 0.1415(7) 0.4430(4) 0.042(3) Uani 0.302(15) 1 d PDU . .
C23B C 0.1396(19) 0.1789(7) 0.4481(5) 0.027(3) Uani 0.198(15) 1 d PDU . .
C24 C 0.1361(17) 0.0988(7) 0.4696(5) 0.044(3) Uani 0.50 1 d PDU . .
C25 C 0.098(2) 0.0992(10) 0.5247(5) 0.054(4) Uani 0.50 1 d PDU . .
H25A H 0.1841 0.1147 0.5439 0.081 Uiso 0.50 1 calc PR . .
H25B H 0.0675 0.0493 0.5349 0.081 Uiso 0.50 1 calc PR . .
H25C H 0.0162 0.1340 0.5306 0.081 Uiso 0.50 1 calc PR . .

loop_
_atom_site_aniso_label
_atom_site_aniso_U_11
_atom_site_aniso_U_22
_atom_site_aniso_U_33
_atom_site_aniso_U_23
_atom_site_aniso_U_13
_atom_site_aniso_U_12
U 0.0308(3) 0.0451(3) 0.0312(3) 0.000 0.00017(16) 0.000
O1 0.041(4) 0.043(4) 0.038(4) 0.000 -0.002(4) 0.000
O2 0.101(5) 0.035(3) 0.071(4) -0.028(3) -0.049(4) 0.037(3)
O3 0.044(3) 0.027(2) 0.037(3) 0.003(2) 0.009(2) 0.002(2)
O4 0.048(4) 0.021(3) 0.037(4) 0.000 0.003(3) 0.000
O5 0.035(4) 0.115(9) 0.037(4) 0.000 0.005(4) 0.000
O6 0.035(4) 0.020(3) 0.037(3) 0.000 0.003(3) 0.000
C1 0.035(5) 0.029(5) 0.033(5) 0.000 0.003(4) 0.000
C2 0.039(4) 0.025(4) 0.038(4) -0.002(3) -0.010(3) 0.006(3)
C3 0.041(4) 0.023(3) 0.036(4) 0.006(3) -0.005(3) 0.001(3)
C4 0.046(6) 0.026(5) 0.036(5) 0.000 0.004(5) 0.000
C5 0.046(7) 0.051(7) 0.036(6) 0.000 0.015(5) 0.000
C6 0.061(11) 0.028(10) 0.085(14) -0.022(9) 0.006(10) -0.021(8)
C7 0.076(12) 0.031(8) 0.034(8) 0.002(7) 0.014(8) -0.002(8)
C8 0.094(13) 0.043(11) 0.039(8) 0.017(6) 0.005(9) 0.017(8)
C9 0.045(4) 0.027(4) 0.046(4) -0.005(3) -0.011(3) 0.007(3)
C10 0.047(4) 0.020(3) 0.035(4) -0.003(3) 0.002(3) 0.005(3)
C11 0.041(4) 0.017(3) 0.036(3) 0.001(2) 0.002(3) 0.004(3)
C12 0.036(3) 0.027(3) 0.038(4) -0.005(3) 0.009(3) 0.004(3)
C13 0.049(4) 0.021(3) 0.033(4) 0.001(3) 0.005(3) 0.008(3)
C14 0.040(4) 0.033(4) 0.036(4) -0.001(3) -0.005(3) 0.013(3)
C15 0.047(4) 0.024(3) 0.040(4) -0.003(3) 0.001(4) 0.006(3)
C16 0.044(4) 0.023(3) 0.039(4) 0.002(3) 0.007(3) 0.004(3)
C17 0.048(4) 0.036(4) 0.043(4) -0.002(3) -0.001(4) 0.001(3)
C18 0.057(5) 0.038(5) 0.083(7) 0.011(5) -0.001(5) -0.010(4)
C19 0.052(5) 0.054(5) 0.052(5) 0.011(4) 0.004(4) 0.008(4)
C20 0.057(5) 0.074(7) 0.069(6) -0.028(5) 0.009(5) -0.022(5)
C21 0.051(4) 0.023(4) 0.033(4) -0.002(3) 0.001(3) 0.007(3)
N 0.042(6) 0.046(6) 0.042(5) 0.000 0.003(4) 0.000
C22 0.063(11) 0.031(8) 0.037(8) 0.006(6) 0.011(7) -0.004(7)
C23A 0.040(5) 0.043(6) 0.042(5) 0.015(5) 0.005(5) 0.011(5)
C23B 0.034(7) 0.022(7) 0.024(7) 0.009(6) 0.015(6) 0.001(6)
C24 0.058(6) 0.029(5) 0.044(5) 0.020(5) 0.020(5) 0.004(5)
C25 0.070(8) 0.042(7) 0.049(7) 0.011(6) 0.006(7) 0.000(7)

loop_
_atom_type_symbol
_atom_type_description
_atom_type_scat_dispersion_real
_atom_type_scat_dispersion_imag
_atom_type_scat_source
C C 0.0033 0.0016 'International Tables Vol C Tables 4.2.6.8 and 6.1.1.4'
H H 0.0000 0.0000 'International Tables Vol C Tables 4.2.6.8 and 6.1.1.4'
N N 0.0061 0.0033 'International Tables Vol C Tables 4.2.6.8 and 6.1.1.4'
O O 0.0106 0.0060 'International Tables Vol C Tables 4.2.6.8 and 6.1.1.4'
U U -9.6767 9.6646 'International Tables Vol C Tables 4.2.6.8 and 6.1.1.4'

loop_
_geom_angle_atom_site_label_1
_geom_angle_atom_site_label_2
_geom_angle_atom_site_label_3
_geom_angle
_geom_angle_site_symmetry_1
_geom_angle_site_symmetry_3
_geom_angle_publ_flag
O6 U O5 179.6(3) . . ?
O6 U O1 95.1(3) . . ?
O5 U O1 85.4(4) . . ?
O6 U O3 92.61(19) . . ?
O5 U O3 87.1(2) . . ?
O1 U O3 125.70(14) . . ?
O6 U O3 92.61(19) . 7_565 ?
O5 U O3 87.1(2) . 7_565 ?
O1 U O3 125.70(14) . 7_565 ?
O3 U O3 107.5(3) . 7_565 ?
O6 U O2 67.58(17) . . ?
O5 U O2 112.63(19) . . ?
O1 U O2 65.97(14) . . ?
O3 U O2 67.93(17) . . ?
O3 U O2 158.87(19) 7_565 . ?
O6 U O4 61.2(3) . . ?
O5 U O4 118.3(3) . . ?
O1 U O4 156.3(2) . . ?
O3 U O4 60.32(14) . . ?
O3 U O4 60.32(14) 7_565 . ?
O2 U O4 101.80(14) . . ?
C10 O2 C9 115.8(6) . . ?
C21 O4 C21 112.4(7) . 7_565 ?
O1 C1 C2 120.6(5) . 7_565 ?
O1 C1 C2 120.6(5) . . ?
C2 C1 C2 118.7(9) 7_565 . ?
C3 C2 C1 119.4(7) . . ?
C3 C2 C9 123.9(7) . . ?
C1 C2 C9 116.6(7) . . ?
C2 C3 C4 122.7(7) . . ?
C3 C4 C3 116.9(9) . 7_565 ?
C3 C4 C5 121.6(5) . . ?
C3 C4 C5 121.6(5) 7_565 . ?
C8 C5 C6 115.9(12) . . ?
C8 C5 C6 134.1(13) 7_565 . ?
C8 C5 C6 134.1(13) . 7_565 ?
C8 C5 C6 115.9(12) 7_565 7_565 ?
C8 C5 C4 109.1(12) . . ?
C8 C5 C4 109.1(12) 7_565 . ?
C6 C5 C4 114.6(11) . . ?
C6 C5 C4 114.6(11) 7_565 . ?
C8 C5 C7 103.2(11) 7_565 . ?
C6 C5 C7 103.3(13) 7_565 . ?
C4 C5 C7 109.9(7) . . ?
C8 C5 C7 103.2(11) . 7_565 ?
C6 C5 C7 103.3(13) . 7_565 ?
C4 C5 C7 109.9(7) . 7_565 ?
C7 C5 C7 138.8(14) . 7_565 ?
C7 C6 C6 128.9(10) . 7_565 ?
C6 C7 C8 104.3(13) . . ?
O2 C9 C2 108.2(6) . . ?
O2 C10 C11 107.6(6) . . ?
C12 C11 C16 119.0(7) . . ?
C12 C11 C10 119.4(6) . . ?
C16 C11 C10 121.5(6) . . ?
O3 C12 C11 120.7(7) . . ?
O3 C12 C13 119.4(6) . . ?
C11 C12 C13 119.9(7) . . ?
C14 C13 C12 118.6(6) . . ?
C14 C13 C21 122.0(7) . . ?
C12 C13 C21 119.3(7) . . ?
C13 C14 C15 123.0(7) . . ?
C16 C15 C14 116.7(7) . . ?
C16 C15 C17 122.7(7) . . ?
C14 C15 C17 120.6(7) . . ?
C15 C16 C11 122.7(7) . . ?
C18 C17 C19 108.8(7) . . ?
C18 C17 C15 111.4(7) . . ?
C19 C17 C15 110.2(7) . . ?
C18 C17 C20 110.0(8) . . ?
C19 C17 C20 107.7(7) . . ?
C15 C17 C20 108.6(7) . . ?
O4 C21 C13 107.5(5) . . ?
C22 N C22 127.5(13) . 7_565 ?
N C22 C23B 113.9(11) . . ?
N C22 C23A 136.4(12) . . ?
C24 C23A C22 107.5(9) . . ?
C22 C23B C24 110.2(9) . . ?
C23A C24 C25 128.5(14) . . ?
C25 C24 C23B 111.3(12) . . ?

loop_
_geom_bond_atom_site_label_1
_geom_bond_atom_site_label_2
_geom_bond_distance
_geom_bond_site_symmetry_2
_geom_bond_publ_flag
U O6 1.791(7) . ?
U O5 1.799(9) . ?
U O1 2.186(7) . ?
U O3 2.205(5) . ?
U O3 2.205(5) 7_565 ?
U O2 3.022(8) . ?
U O4 3.534(7) . ?
O1 C1 1.333(12) . ?
O1 O2 2.921(8) . ?
O1 O3 3.907(8) . ?
O2 C10 1.438(8) . ?
O2 C9 1.446(10) . ?
O2 O3 2.998(9) . ?
O3 C12 1.345(9) . ?
O3 O4 3.104(8) . ?
O3 O3 3.555(10) 7_565 ?
O4 C21 1.445(8) . ?
O4 C21 1.445(8) 7_565 ?
C1 C2 1.416(9) 7_565 ?
C1 C2 1.416(9) . ?
C2 C3 1.369(10) . ?
C2 C9 1.504(10) . ?
C3 C4 1.397(9) . ?
C4 C3 1.397(9) 7_565 ?
C4 C5 1.544(15) . ?
C5 C8 1.51(2) . ?
C5 C8 1.51(2) 7_565 ?
C5 C6 1.51(2) . ?
C5 C6 1.52(2) 7_565 ?
C5 C7 1.652(17) . ?
C5 C7 1.652(17) 7_565 ?
C6 C7 1.32(3) . ?
C6 C6 1.43(4) 7_565 ?
C10 C11 1.496(10) . ?
C11 C12 1.399(10) . ?
C11 C16 1.403(10) . ?
C12 C13 1.419(11) . ?
C13 C14 1.392(11) . ?
C13 C21 1.507(10) . ?
C14 C15 1.401(11) . ?
C15 C16 1.395(12) . ?
C15 C17 1.536(12) . ?
C17 C18 1.520(12) . ?
C17 C19 1.527(11) . ?
C17 C20 1.551(12) . ?
N C22 1.434(9) . ?
N C22 1.434(9) 7_565 ?
C22 C23B 1.501(9) . ?
C22 C23A 1.584(9) . ?
C23A C23B 1.247(19) . ?
C23A C24 1.493(9) . ?
C23B C24 1.525(9) . ?
C24 C25 1.496(9) . ?

loop_
_geom_hbond_atom_site_label_D
_geom_hbond_atom_site_label_H
_geom_hbond_atom_site_label_A
_geom_hbond_distance_DH
_geom_hbond_distance_HA
_geom_hbond_distance_DA
_geom_hbond_angle_DHA
_geom_hbond_site_symmetry_A
N H1 O4 0.89 2.02 2.908(12) 179.6 .
N H2 O5 0.89 2.02 2.790(13) 144.5 1_455
